data_7704563
loop_
_publ_author_name
'Watanabe, Lara K.'
'Wrixon, Justin D.'
'Ahmed, Zeinab S.'
'Hayward, John J.'
'Abbasi, Parisa'
'Pilkington, Melanie'
'Macdonald, Charles L. B.'
'Rawson, Jeremy M.'

_publ_section_title
;
 Oxidative addition of tetrathiocins to palladium(0) and platinum(0): a
 route to dithiolate coordination complexes.
;
_journal_issue 26
_journal_name_full 'Dalton transactions (Cambridge, England : 2003)'
_journal_page_first 9086
_journal_page_last 9093
_journal_paper_doi 10.1039/d0dt01678k
_journal_volume 49
_journal_year 2020
_chemical_formula_moiety 'C40 H42 O5 P2 Pt S2'
_chemical_formula_sum 'C40 H42 O5 P2 Pt S2'
_chemical_formula_weight 923.88
_space_group_crystal_system monoclinic
_space_group_IT_number 14
_space_group_name_Hall '-P 2ybc'
_space_group_name_H-M_alt 'P 1 21/c 1'
_atom_sites_solution_hydrogens geom
_audit_creation_date 2019-08-07
_audit_creation_method
;
Olex2 1.2
(compiled May 18 2018 14:05:52 for OlexSys, GUI svn.r5506)
;
_audit_update_record
;
2019-12-13 deposited with the CCDC.	2020-05-25 downloaded from the CCDC.
;
_cell_angle_alpha 90
_cell_angle_beta 101.911(2)
_cell_angle_gamma 90
_cell_formula_units_Z 4
_cell_length_a 11.6904(5)
_cell_length_b 13.5792(6)
_cell_length_c 24.8680(12)
_cell_measurement_reflns_used 9631
_cell_measurement_temperature 170(2)
_cell_measurement_theta_max 29.06
_cell_measurement_theta_min 2.93
_cell_volume 3862.7(3)
_computing_cell_refinement 'SAINT V8.38A (?, 2016)'
_computing_data_reduction 'SAINT V8.38A (?, 2016)'
_computing_molecular_graphics 'Olex2 (Dolomanov et al., 2009)'
_computing_publication_material 'Olex2 (Dolomanov et al., 2009)'
_computing_structure_refinement 'ShelXL (Sheldrick, 2015)'
_computing_structure_solution 'SHELXT 2014/5 (Sheldrick, 2014)'
_diffrn_ambient_temperature 170.0
_diffrn_measured_fraction_theta_full 0.999
_diffrn_measured_fraction_theta_max 0.998
_diffrn_measurement_device_type 'Bruker APEX-II CCD'
_diffrn_measurement_method '\f and \w scans'
_diffrn_radiation_type MoK\a
_diffrn_radiation_wavelength 0.71073
_diffrn_reflns_av_R_equivalents 0.0819
_diffrn_reflns_av_unetI/netI 0.0372
_diffrn_reflns_Laue_measured_fraction_full 0.999
_diffrn_reflns_Laue_measured_fraction_max 0.998
_diffrn_reflns_limit_h_max 16
_diffrn_reflns_limit_h_min -14
_diffrn_reflns_limit_k_max 18
_diffrn_reflns_limit_k_min -18
_diffrn_reflns_limit_l_max 34
_diffrn_reflns_limit_l_min -34
_diffrn_reflns_number 158228
_diffrn_reflns_point_group_measured_fraction_full 0.999
_diffrn_reflns_point_group_measured_fraction_max 0.998
_diffrn_reflns_theta_full 25.242
_diffrn_reflns_theta_max 29.206
_diffrn_reflns_theta_min 2.925
_diffrn_standards_number 0
_exptl_absorpt_coefficient_mu 3.866
_exptl_absorpt_correction_T_max 0.7458
_exptl_absorpt_correction_T_min 0.5690
_exptl_absorpt_correction_type multi-scan
_exptl_absorpt_process_details
;
SADABS-2016/2 (Bruker,2016) was used for absorption correction.
wR2(int) was 0.0959 before and 0.0680 after correction.
The Ratio of minimum to maximum transmission is 0.7629.
The \l/2 correction factor is Not present.
;
_exptl_crystal_colour yellow
_exptl_crystal_colour_primary yellow
_exptl_crystal_density_diffrn 1.589
_exptl_crystal_description 'thin rod'
_exptl_crystal_F_000 1848
_exptl_crystal_size_max 0.216
_exptl_crystal_size_mid 0.137
_exptl_crystal_size_min 0.129
_refine_diff_density_max 3.365
_refine_diff_density_min -1.828
_refine_diff_density_rms 0.186
_refine_ls_extinction_method none
_refine_ls_goodness_of_fit_ref 1.051
_refine_ls_hydrogen_treatment constr
_refine_ls_matrix_type full
_refine_ls_number_parameters 451
_refine_ls_number_reflns 10455
_refine_ls_number_restraints 0
_refine_ls_restrained_S_all 1.051
_refine_ls_R_factor_all 0.0693
_refine_ls_R_factor_gt 0.0478
_refine_ls_shift/su_max 0.001
_refine_ls_shift/su_mean 0.000
_refine_ls_structure_factor_coef Fsqd
_refine_ls_weighting_details 'w=1/[\s^2^(Fo^2^)+(0.0339P)^2^+39.0803P] where P=(Fo^2^+2Fc^2^)/3'
_refine_ls_weighting_scheme calc
_refine_ls_wR_factor_gt 0.1012
_refine_ls_wR_factor_ref 0.1117
_reflns_Friedel_coverage 0.000
_reflns_number_gt 8284
_reflns_number_total 10455
_reflns_threshold_expression 'I > 2\s(I)'
_cod_data_source_file d0dt01678k2.cif
_cod_data_source_block lw073_p21_c_a
_cod_depositor_comments 'Adding full bibliography for 7704546--7704563.cif.'
_cod_database_code 7704563
_shelx_shelxl_version_number 2018/1
_shelx_space_group_comment
;
The symmetry employed for this shelxl refinement is uniquely defined
by the following loop, which should always be used as a source of
symmetry information in preference to the above space-group names.
They are only intended as comments.
;
_olex2_refinement_description
;
1. Fixed Uiso
 At 1.2 times of:
  All C(H) groups, All C(H,H) groups
2.a Secondary CH2 refined with riding coordinates:
 C15(H15A,H15B), C16(H16A,H16B), C10(H10A,H10B), C9(H9A,H9B), C7(H7A,H7B),
 C11(H11A,H11B), C13(H13A,H13B), C12(H12A,H12B), C8(H8A,H8B), C14(H14A,H14B)
2.b Aromatic/amide H refined with riding coordinates:
 C2(H2), C18(H18), C5(H5), C28(H28), C30(H30), C24(H24), C38(H38), C31(H31),
 C32(H32), C19(H19), C34(H34), C36(H36), C22(H22), C40(H40), C37(H37), C39(H39),
  C33(H33), C20(H20), C26(H26), C21(H21), C27(H27), C25(H25)
;
_olex2_submission_special_instructions 'No special instructions were received'

loop_
_space_group_symop_operation_xyz
'x, y, z'
'-x, y+1/2, -z+1/2'
'-x, -y, -z'
'x, -y-1/2, z-1/2'

loop_
_atom_site_label
_atom_site_type_symbol
_atom_site_fract_x
_atom_site_fract_y
_atom_site_fract_z
_atom_site_U_iso_or_equiv
_atom_site_adp_type
_atom_site_occupancy
_atom_site_site_symmetry_order
_atom_site_calc_flag
_atom_site_refinement_flags_posn
_atom_site_refinement_flags_adp
_atom_site_refinement_flags_occupancy
_atom_site_disorder_assembly
_atom_site_disorder_group
Pt1 Pt 0.48829(2) 0.09581(2) 0.32436(2) 0.01705(6) Uani 1 1 d . . . . .
S1 S 0.31205(12) 0.17075(10) 0.28970(6) 0.0238(3) Uani 1 1 d . . . . .
S2 S 0.52942(12) 0.22128(10) 0.38810(6) 0.0218(3) Uani 1 1 d . . . . .
P2 P 0.65486(12) 0.01008(10) 0.35673(6) 0.0179(3) Uani 1 1 d . . . . .
P1 P 0.44428(13) -0.02521(11) 0.26120(6) 0.0248(3) Uani 1 1 d . . . . .
C15 C 0.6445(5) -0.1070(4) 0.3180(2) 0.0250(11) Uani 1 1 d . . . . .
H15A H 0.723959 -0.132601 0.318228 0.030 Uiso 1 1 calc R . . . .
H15B H 0.602246 -0.156590 0.335645 0.030 Uiso 1 1 calc R . . . .
O3 O 0.0395(5) 0.7700(5) 0.4168(2) 0.0551(15) Uani 1 1 d . . . . .
C6 C 0.4060(5) 0.3001(4) 0.3714(3) 0.0279(12) Uani 1 1 d . . . . .
C1 C 0.3117(5) 0.2768(4) 0.3301(2) 0.0227(11) Uani 1 1 d . . . . .
C16 C 0.5800(5) -0.0900(5) 0.2590(2) 0.0291(13) Uani 1 1 d . . . . .
H16A H 0.562721 -0.153696 0.239713 0.035 Uiso 1 1 calc R . . . .
H16B H 0.628636 -0.050036 0.239047 0.035 Uiso 1 1 calc R . . . .
O0AA O 0.1331(5) 0.5028(4) 0.3251(3) 0.0644(19) Uani 1 1 d . . . . .
C29 C 0.6779(5) -0.0318(4) 0.4277(2) 0.0240(11) Uani 1 1 d . . . . .
O1AA O -0.0471(6) 0.6077(5) 0.3467(3) 0.083(3) Uani 1 1 d . . . . .
C23 C 0.3872(6) 0.0088(5) 0.1902(3) 0.0378(16) Uani 1 1 d . . . . .
O5 O 0.3085(5) 0.5525(4) 0.4007(3) 0.0642(18) Uani 1 1 d . . . . .
C35 C 0.7931(5) 0.0668(4) 0.3516(2) 0.0230(11) Uani 1 1 d . . . . .
C2 C 0.2163(5) 0.3404(4) 0.3164(3) 0.0361(16) Uani 1 1 d . . . . .
H2 H 0.149214 0.319845 0.290423 0.043 Uiso 1 1 calc R . . . .
C18 C 0.2724(6) -0.0914(5) 0.3138(3) 0.0360(14) Uani 1 1 d . . . . .
H18 H 0.271675 -0.025360 0.326339 0.043 Uiso 1 1 calc R . . . .
C17 C 0.3469(5) -0.1180(5) 0.2789(3) 0.0324(14) Uani 1 1 d . . . . .
C5 C 0.4057(6) 0.3912(5) 0.3975(4) 0.046(2) Uani 1 1 d . . . . .
H5 H 0.468707 0.408031 0.426733 0.055 Uiso 1 1 calc R . . . .
C28 C 0.4221(9) 0.0978(6) 0.1725(3) 0.056(2) Uani 1 1 d . . . . .
H28 H 0.471272 0.140680 0.197226 0.067 Uiso 1 1 calc R . . . .
C30 C 0.5817(7) -0.0658(6) 0.4467(3) 0.0467(19) Uani 1 1 d . . . . .
H30 H 0.505997 -0.062094 0.423824 0.056 Uiso 1 1 calc R . . . .
O4 O 0.2496(6) 0.6860(5) 0.4745(3) 0.0691(18) Uani 1 1 d . . . . .
C24 C 0.3154(8) -0.0527(8) 0.1537(3) 0.060(3) Uani 1 1 d . . . . .
H24 H 0.289941 -0.113293 0.166383 0.073 Uiso 1 1 calc R . . . .
C38 C 1.0070(6) 0.1594(6) 0.3520(3) 0.0429(17) Uani 1 1 d . . . . .
H38 H 1.079798 0.190757 0.352372 0.051 Uiso 1 1 calc R . . . .
C31 C 0.5955(8) -0.1053(7) 0.4992(3) 0.058(2) Uani 1 1 d . . . . .
H31 H 0.529203 -0.129939 0.511436 0.069 Uiso 1 1 calc R . . . .
C32 C 0.7031(8) -0.1093(6) 0.5334(3) 0.050(2) Uani 1 1 d . . . . .
H32 H 0.711786 -0.135306 0.569513 0.059 Uiso 1 1 calc R . . . .
C19 C 0.1997(7) -0.1607(5) 0.3300(4) 0.0466(18) Uani 1 1 d . . . . .
H19 H 0.147579 -0.140941 0.352704 0.056 Uiso 1 1 calc R . . . .
C3 C 0.2176(6) 0.4320(5) 0.3399(4) 0.048(2) Uani 1 1 d . . . . .
C34 C 0.7868(6) -0.0369(6) 0.4617(3) 0.0396(16) Uani 1 1 d . . . . .
H34 H 0.853686 -0.014385 0.449150 0.048 Uiso 1 1 calc R . . . .
C4 C 0.3146(7) 0.4574(6) 0.3812(4) 0.057(2) Uani 1 1 d . . . . .
C36 C 0.8098(6) 0.1656(5) 0.3652(4) 0.0453(19) Uani 1 1 d . . . . .
H36 H 0.747430 0.202657 0.374210 0.054 Uiso 1 1 calc R . . . .
C10 C -0.0774(7) 0.7355(6) 0.4047(3) 0.0466(18) Uani 1 1 d . . . . .
H10A H -0.131562 0.789374 0.409419 0.056 Uiso 1 1 calc R . . . .
H10B H -0.087108 0.681149 0.429892 0.056 Uiso 1 1 calc R . . . .
C9 C -0.1035(7) 0.7003(6) 0.3470(3) 0.051(2) Uani 1 1 d . . . . .
H9A H -0.188895 0.693160 0.333690 0.061 Uiso 1 1 calc R . . . .
H9B H -0.073538 0.747613 0.322956 0.061 Uiso 1 1 calc R . . . .
C22 C 0.3456(7) -0.2162(6) 0.2624(4) 0.054(2) Uani 1 1 d . . . . .
H22 H 0.395303 -0.236495 0.238685 0.064 Uiso 1 1 calc R . . . .
C7 C 0.0190(6) 0.4710(5) 0.3060(3) 0.0410(17) Uani 1 1 d . . . . .
H7A H -0.002546 0.421548 0.331415 0.049 Uiso 1 1 calc R . . . .
H7B H 0.011265 0.440412 0.269280 0.049 Uiso 1 1 calc R . . . .
C40 C 0.8848(6) 0.0162(5) 0.3373(3) 0.0420(17) Uani 1 1 d . . . . .
H40 H 0.875191 -0.051104 0.326975 0.050 Uiso 1 1 calc R . . . .
C37 C 0.9158(7) 0.2108(6) 0.3658(4) 0.054(2) Uani 1 1 d . . . . .
H37 H 0.925926 0.278285 0.375793 0.065 Uiso 1 1 calc R . . . .
C11 C 0.0889(8) 0.7834(6) 0.4736(3) 0.053(2) Uani 1 1 d . . . . .
H11A H 0.069095 0.726680 0.494959 0.063 Uiso 1 1 calc R . . . .
H11B H 0.056704 0.843797 0.487217 0.063 Uiso 1 1 calc R . . . .
C39 C 0.9911(6) 0.0627(6) 0.3379(4) 0.049(2) Uani 1 1 d . . . . .
H39 H 1.053504 0.026443 0.328262 0.059 Uiso 1 1 calc R . . . .
C13 C 0.3557(7) 0.6788(6) 0.4647(3) 0.0444(18) Uani 1 1 d . . . . .
H13A H 0.413195 0.700030 0.497649 0.053 Uiso 1 1 calc R . . . .
H13B H 0.362796 0.723561 0.434100 0.053 Uiso 1 1 calc R . . . .
C33 C 0.7989(8) -0.0749(7) 0.5146(3) 0.055(2) Uani 1 1 d . . . . .
H33 H 0.874049 -0.077284 0.538117 0.066 Uiso 1 1 calc R . . . .
C12 C 0.2172(8) 0.7921(8) 0.4809(4) 0.071(3) Uani 1 1 d . . . . .
H12A H 0.253345 0.818097 0.517654 0.085 Uiso 1 1 calc R . . . .
H12B H 0.239522 0.834326 0.452234 0.085 Uiso 1 1 calc R . . . .
C20 C 0.2011(7) -0.2573(6) 0.3142(5) 0.059(3) Uani 1 1 d . . . . .
H20 H 0.152774 -0.304523 0.326853 0.071 Uiso 1 1 calc R . . . .
C26 C 0.3118(10) 0.0595(9) 0.0812(4) 0.076(4) Uani 1 1 d . . . . .
H26 H 0.285222 0.077509 0.043804 0.091 Uiso 1 1 calc R . . . .
C21 C 0.2735(8) -0.2847(6) 0.2798(5) 0.071(3) Uani 1 1 d . . . . .
H21 H 0.274096 -0.351176 0.267947 0.085 Uiso 1 1 calc R . . . .
C27 C 0.3836(11) 0.1240(8) 0.1169(4) 0.077(3) Uani 1 1 d . . . . .
H27 H 0.406299 0.185119 0.103804 0.093 Uiso 1 1 calc R . . . .
C8 C -0.0591(7) 0.5595(7) 0.3027(5) 0.076(4) Uani 1 1 d . . . . .
H8A H -0.043207 0.603657 0.273380 0.092 Uiso 1 1 calc R . . . .
H8B H -0.141454 0.537559 0.291853 0.092 Uiso 1 1 calc R . . . .
C25 C 0.2801(11) -0.0269(9) 0.0989(4) 0.084(4) Uani 1 1 d . . . . .
H25 H 0.233251 -0.070814 0.073883 0.101 Uiso 1 1 calc R . . . .
C14 C 0.3836(8) 0.5762(6) 0.4500(4) 0.054(2) Uani 1 1 d . . . . .
H14A H 0.465873 0.571981 0.445936 0.065 Uiso 1 1 calc R . . . .
H14B H 0.372356 0.529920 0.479256 0.065 Uiso 1 1 calc R . . . .

loop_
_atom_site_aniso_label
_atom_site_aniso_U_11
_atom_site_aniso_U_22
_atom_site_aniso_U_33
_atom_site_aniso_U_23
_atom_site_aniso_U_13
_atom_site_aniso_U_12
Pt1 0.02082(10) 0.01358(9) 0.01705(9) -0.00129(8) 0.00458(7) 0.00445(8)
S1 0.0249(7) 0.0206(6) 0.0241(7) -0.0045(5) 0.0005(5) 0.0091(5)
S2 0.0246(7) 0.0169(6) 0.0239(6) -0.0056(5) 0.0047(5) 0.0031(5)
P2 0.0192(6) 0.0144(6) 0.0205(6) 0.0003(5) 0.0047(5) 0.0027(5)
P1 0.0245(7) 0.0252(7) 0.0227(7) -0.0104(6) 0.0000(6) 0.0102(6)
C15 0.026(3) 0.016(3) 0.032(3) -0.001(2) 0.004(2) 0.007(2)
O3 0.058(4) 0.061(4) 0.041(3) -0.008(3) -0.002(3) 0.004(3)
C6 0.022(3) 0.022(3) 0.041(3) -0.007(2) 0.011(2) -0.001(2)
C1 0.023(3) 0.015(2) 0.032(3) 0.000(2) 0.011(2) 0.003(2)
C16 0.029(3) 0.031(3) 0.027(3) -0.009(3) 0.003(2) 0.013(3)
O0AA 0.041(3) 0.033(3) 0.111(5) -0.017(3) -0.002(3) 0.011(2)
C29 0.028(3) 0.019(3) 0.026(3) 0.003(2) 0.009(2) 0.004(2)
O1AA 0.063(4) 0.068(4) 0.097(5) -0.044(4) -0.030(4) 0.042(3)
C23 0.038(4) 0.044(4) 0.027(3) -0.011(3) -0.003(3) 0.025(3)
O5 0.059(4) 0.046(3) 0.076(4) -0.021(3) -0.011(3) 0.008(3)
C35 0.021(3) 0.027(3) 0.022(3) 0.005(2) 0.008(2) 0.003(2)
C2 0.022(3) 0.018(3) 0.065(5) -0.010(3) 0.002(3) -0.001(2)
C18 0.042(4) 0.020(3) 0.047(4) -0.003(3) 0.011(3) 0.003(3)
C17 0.026(3) 0.025(3) 0.041(4) -0.015(3) -0.005(3) 0.007(2)
C5 0.028(3) 0.036(4) 0.069(5) -0.029(4) -0.003(3) 0.003(3)
C28 0.092(7) 0.049(5) 0.026(3) -0.005(3) 0.011(4) 0.022(5)
C30 0.038(4) 0.061(5) 0.042(4) 0.018(4) 0.009(3) -0.005(3)
O4 0.074(4) 0.049(4) 0.085(5) -0.018(3) 0.019(4) 0.003(3)
C24 0.058(5) 0.071(6) 0.040(4) -0.022(4) -0.019(4) 0.019(5)
C38 0.025(3) 0.052(4) 0.053(4) 0.016(4) 0.011(3) -0.007(3)
C31 0.055(5) 0.075(6) 0.049(5) 0.033(4) 0.022(4) -0.001(4)
C32 0.069(5) 0.052(5) 0.030(4) 0.021(3) 0.016(4) 0.014(4)
C19 0.043(4) 0.030(4) 0.067(5) -0.001(3) 0.011(4) 0.001(3)
C3 0.028(3) 0.030(3) 0.080(6) -0.021(4) -0.002(3) 0.010(3)
C34 0.031(3) 0.054(4) 0.032(3) 0.009(3) 0.002(3) 0.002(3)
C4 0.039(4) 0.036(4) 0.090(7) -0.032(4) -0.001(4) 0.008(3)
C36 0.035(4) 0.029(3) 0.079(6) -0.007(4) 0.030(4) -0.004(3)
C10 0.057(5) 0.033(4) 0.044(4) 0.001(3) -0.004(4) 0.002(3)
C9 0.054(5) 0.048(4) 0.044(4) -0.013(3) -0.008(3) 0.034(4)
C22 0.040(4) 0.041(4) 0.081(6) -0.033(4) 0.016(4) -0.003(3)
C7 0.027(3) 0.022(3) 0.069(5) -0.014(3) -0.001(3) 0.005(3)
C40 0.028(3) 0.031(3) 0.069(5) -0.004(3) 0.017(3) 0.005(3)
C37 0.045(4) 0.034(4) 0.090(7) -0.002(4) 0.029(4) -0.010(3)
C11 0.073(6) 0.041(4) 0.038(4) -0.013(3) -0.001(4) 0.001(4)
C39 0.026(3) 0.055(5) 0.071(6) 0.002(4) 0.019(4) 0.006(3)
C13 0.047(4) 0.038(4) 0.043(4) -0.015(3) -0.002(3) 0.012(3)
C33 0.054(5) 0.080(6) 0.027(4) 0.016(4) 0.001(3) 0.003(4)
C12 0.066(6) 0.080(7) 0.053(5) -0.038(5) -0.018(4) 0.044(5)
C20 0.037(4) 0.027(4) 0.111(8) -0.011(4) 0.010(5) -0.004(3)
C26 0.099(8) 0.091(8) 0.030(4) -0.010(5) -0.006(5) 0.062(7)
C21 0.057(5) 0.036(4) 0.119(9) -0.040(5) 0.018(6) -0.013(4)
C27 0.133(10) 0.064(6) 0.034(4) 0.005(4) 0.016(5) 0.040(6)
C8 0.030(4) 0.048(5) 0.136(10) -0.048(6) -0.016(5) 0.017(4)
C25 0.099(8) 0.088(8) 0.048(5) -0.025(6) -0.028(5) 0.037(7)
C14 0.059(5) 0.051(5) 0.049(5) -0.006(4) 0.002(4) 0.006(4)

loop_
_atom_type_symbol
_atom_type_description
_atom_type_scat_dispersion_real
_atom_type_scat_dispersion_imag
_atom_type_scat_source
C C 0.0033 0.0016 'International Tables Vol C Tables 4.2.6.8 and 6.1.1.4'
H H 0.0000 0.0000 'International Tables Vol C Tables 4.2.6.8 and 6.1.1.4'
O O 0.0106 0.0060 'International Tables Vol C Tables 4.2.6.8 and 6.1.1.4'
P P 0.1023 0.0942 'International Tables Vol C Tables 4.2.6.8 and 6.1.1.4'
Pt Pt -1.7033 8.3905 'International Tables Vol C Tables 4.2.6.8 and 6.1.1.4'
S S 0.1246 0.1234 'International Tables Vol C Tables 4.2.6.8 and 6.1.1.4'

loop_
_geom_angle_atom_site_label_1
_geom_angle_atom_site_label_2
_geom_angle_atom_site_label_3
_geom_angle
_geom_angle_site_symmetry_1
_geom_angle_site_symmetry_3
_geom_angle_publ_flag
S1 Pt1 S2 88.53(5) . . ?
P2 Pt1 S1 175.38(5) . . ?
P2 Pt1 S2 95.35(5) . . ?
P1 Pt1 S1 90.20(5) . . ?
P1 Pt1 S2 178.73(5) . . ?
P1 Pt1 P2 85.93(5) . . ?
C1 S1 Pt1 104.9(2) . . ?
C6 S2 Pt1 103.9(2) . . ?
C15 P2 Pt1 107.29(18) . . ?
C29 P2 Pt1 116.66(19) . . ?
C29 P2 C15 102.5(3) . . ?
C35 P2 Pt1 117.90(19) . . ?
C35 P2 C15 106.9(3) . . ?
C35 P2 C29 104.1(3) . . ?
C16 P1 Pt1 107.3(2) . . ?
C23 P1 Pt1 118.5(2) . . ?
C23 P1 C16 104.0(3) . . ?
C17 P1 Pt1 113.7(2) . . ?
C17 P1 C16 105.4(3) . . ?
C17 P1 C23 106.9(3) . . ?
P2 C15 H15A 109.7 . . ?
P2 C15 H15B 109.7 . . ?
H15A C15 H15B 108.2 . . ?
C16 C15 P2 109.7(4) . . ?
C16 C15 H15A 109.7 . . ?
C16 C15 H15B 109.7 . . ?
C10 O3 C11 115.4(7) . . ?
C1 C6 S2 121.4(4) . . ?
C1 C6 C5 118.0(6) . . ?
C5 C6 S2 120.4(5) . . ?
C6 C1 S1 121.2(4) . . ?
C6 C1 C2 121.0(5) . . ?
C2 C1 S1 117.7(5) . . ?
P1 C16 H16A 110.1 . . ?
P1 C16 H16B 110.1 . . ?
C15 C16 P1 107.8(4) . . ?
C15 C16 H16A 110.1 . . ?
C15 C16 H16B 110.1 . . ?
H16A C16 H16B 108.5 . . ?
C3 O0AA C7 117.4(6) . . ?
C30 C29 P2 117.9(5) . . ?
C34 C29 P2 123.0(5) . . ?
C34 C29 C30 119.0(6) . . ?
C8 O1AA C9 119.8(7) . . ?
C28 C23 P1 117.5(6) . . ?
C28 C23 C24 120.1(7) . . ?
C24 C23 P1 122.4(7) . . ?
C4 O5 C14 117.1(7) . . ?
C36 C35 P2 118.4(5) . . ?
C40 C35 P2 123.8(5) . . ?
C40 C35 C36 117.8(6) . . ?
C1 C2 H2 119.3 . . ?
C3 C2 C1 121.3(6) . . ?
C3 C2 H2 119.3 . . ?
C17 C18 H18 119.9 . . ?
C19 C18 H18 119.9 . . ?
C19 C18 C17 120.3(6) . . ?
C18 C17 P1 118.3(5) . . ?
C22 C17 P1 124.2(6) . . ?
C22 C17 C18 117.4(7) . . ?
C6 C5 H5 119.5 . . ?
C4 C5 C6 120.9(7) . . ?
C4 C5 H5 119.5 . . ?
C23 C28 H28 120.7 . . ?
C23 C28 C27 118.7(9) . . ?
C27 C28 H28 120.7 . . ?
C29 C30 H30 119.8 . . ?
C29 C30 C31 120.3(7) . . ?
C31 C30 H30 119.8 . . ?
C13 O4 C12 111.0(7) . . ?
C23 C24 H24 119.7 . . ?
C23 C24 C25 120.6(11) . . ?
C25 C24 H24 119.7 . . ?
C37 C38 H38 120.6 . . ?
C39 C38 H38 120.6 . . ?
C39 C38 C37 118.9(7) . . ?
C30 C31 H31 119.5 . . ?
C32 C31 C30 120.9(7) . . ?
C32 C31 H31 119.5 . . ?
C31 C32 H32 120.6 . . ?
C31 C32 C33 118.8(7) . . ?
C33 C32 H32 120.6 . . ?
C18 C19 H19 119.2 . . ?
C20 C19 C18 121.5(8) . . ?
C20 C19 H19 119.2 . . ?
O0AA C3 C4 116.7(6) . . ?
C2 C3 O0AA 125.3(7) . . ?
C2 C3 C4 117.9(6) . . ?
C29 C34 H34 120.0 . . ?
C29 C34 C33 119.9(7) . . ?
C33 C34 H34 120.0 . . ?
O5 C4 C5 126.4(7) . . ?
O5 C4 C3 113.1(7) . . ?
C5 C4 C3 120.5(6) . . ?
C35 C36 H36 119.6 . . ?
C37 C36 C35 120.9(7) . . ?
C37 C36 H36 119.6 . . ?
O3 C10 H10A 110.1 . . ?
O3 C10 H10B 110.1 . . ?
O3 C10 C9 108.0(7) . . ?
H10A C10 H10B 108.4 . . ?
C9 C10 H10A 110.1 . . ?
C9 C10 H10B 110.1 . . ?
O1AA C9 C10 106.8(6) . . ?
O1AA C9 H9A 110.4 . . ?
O1AA C9 H9B 110.4 . . ?
C10 C9 H9A 110.4 . . ?
C10 C9 H9B 110.4 . . ?
H9A C9 H9B 108.6 . . ?
C17 C22 H22 119.3 . . ?
C21 C22 C17 121.4(8) . . ?
C21 C22 H22 119.3 . . ?
O0AA C7 H7A 110.2 . . ?
O0AA C7 H7B 110.2 . . ?
O0AA C7 C8 107.5(6) . . ?
H7A C7 H7B 108.5 . . ?
C8 C7 H7A 110.2 . . ?
C8 C7 H7B 110.2 . . ?
C35 C40 H40 119.6 . . ?
C35 C40 C39 120.8(7) . . ?
C39 C40 H40 119.6 . . ?
C38 C37 C36 120.8(7) . . ?
C38 C37 H37 119.6 . . ?
C36 C37 H37 119.6 . . ?
O3 C11 H11A 109.9 . . ?
O3 C11 H11B 109.9 . . ?
O3 C11 C12 109.0(7) . . ?
H11A C11 H11B 108.3 . . ?
C12 C11 H11A 109.9 . . ?
C12 C11 H11B 109.9 . . ?
C38 C39 C40 120.9(7) . . ?
C38 C39 H39 119.6 . . ?
C40 C39 H39 119.6 . . ?
O4 C13 H13A 109.2 . . ?
O4 C13 H13B 109.2 . . ?
O4 C13 C14 112.1(7) . . ?
H13A C13 H13B 107.9 . . ?
C14 C13 H13A 109.2 . . ?
C14 C13 H13B 109.2 . . ?
C32 C33 C34 120.9(7) . . ?
C32 C33 H33 119.5 . . ?
C34 C33 H33 119.5 . . ?
O4 C12 H12A 111.7 . . ?
O4 C12 H12B 111.7 . . ?
C11 C12 O4 100.5(8) . . ?
C11 C12 H12A 111.7 . . ?
C11 C12 H12B 111.7 . . ?
H12A C12 H12B 109.4 . . ?
C19 C20 H20 120.5 . . ?
C19 C20 C21 119.0(8) . . ?
C21 C20 H20 120.5 . . ?
C27 C26 H26 119.6 . . ?
C25 C26 H26 119.6 . . ?
C25 C26 C27 120.9(9) . . ?
C22 C21 H21 119.8 . . ?
C20 C21 C22 120.4(7) . . ?
C20 C21 H21 119.8 . . ?
C28 C27 H27 120.2 . . ?
C26 C27 C28 119.6(11) . . ?
C26 C27 H27 120.2 . . ?
O1AA C8 C7 114.2(8) . . ?
O1AA C8 H8A 108.7 . . ?
O1AA C8 H8B 108.7 . . ?
C7 C8 H8A 108.7 . . ?
C7 C8 H8B 108.7 . . ?
H8A C8 H8B 107.6 . . ?
C24 C25 H25 119.9 . . ?
C26 C25 C24 120.1(10) . . ?
C26 C25 H25 119.9 . . ?
O5 C14 C13 107.5(7) . . ?
O5 C14 H14A 110.2 . . ?
O5 C14 H14B 110.2 . . ?
C13 C14 H14A 110.2 . . ?
C13 C14 H14B 110.2 . . ?
H14A C14 H14B 108.5 . . ?

loop_
_geom_bond_atom_site_label_1
_geom_bond_atom_site_label_2
_geom_bond_distance
_geom_bond_site_symmetry_2
_geom_bond_publ_flag
Pt1 S1 2.3000(14) . ?
Pt1 S2 2.3091(13) . ?
Pt1 P2 2.2690(13) . ?
Pt1 P1 2.2581(14) . ?
S1 C1 1.756(6) . ?
S2 C6 1.775(6) . ?
P2 C15 1.851(6) . ?
P2 C29 1.820(6) . ?
P2 C35 1.819(6) . ?
P1 C16 1.824(6) . ?
P1 C23 1.814(7) . ?
P1 C17 1.813(7) . ?
C15 H15A 0.9900 . ?
C15 H15B 0.9900 . ?
C15 C16 1.522(8) . ?
O3 C10 1.417(10) . ?
O3 C11 1.423(9) . ?
C6 C1 1.381(8) . ?
C6 C5 1.396(8) . ?
C1 C2 1.395(8) . ?
C16 H16A 0.9900 . ?
C16 H16B 0.9900 . ?
O0AA C3 1.373(8) . ?
O0AA C7 1.389(8) . ?
C29 C30 1.387(9) . ?
C29 C34 1.378(9) . ?
O1AA C9 1.421(9) . ?
O1AA C8 1.258(11) . ?
C23 C28 1.377(12) . ?
C23 C24 1.383(11) . ?
O5 C4 1.387(9) . ?
O5 C14 1.390(10) . ?
C35 C36 1.387(9) . ?
C35 C40 1.380(8) . ?
C2 H2 0.9500 . ?
C2 C3 1.372(9) . ?
C18 H18 0.9500 . ?
C18 C17 1.397(9) . ?
C18 C19 1.384(10) . ?
C17 C22 1.394(9) . ?
C5 H5 0.9500 . ?
C5 C4 1.389(10) . ?
C28 H28 0.9500 . ?
C28 C27 1.406(11) . ?
C30 H30 0.9500 . ?
C30 C31 1.388(10) . ?
O4 C13 1.316(10) . ?
O4 C12 1.506(11) . ?
C24 H24 0.9500 . ?
C24 C25 1.386(13) . ?
C38 H38 0.9500 . ?
C38 C37 1.375(11) . ?
C38 C39 1.363(12) . ?
C31 H31 0.9500 . ?
C31 C32 1.367(12) . ?
C32 H32 0.9500 . ?
C32 C33 1.381(12) . ?
C19 H19 0.9500 . ?
C19 C20 1.370(10) . ?
C3 C4 1.409(11) . ?
C34 H34 0.9500 . ?
C34 C33 1.394(10) . ?
C36 H36 0.9500 . ?
C36 C37 1.381(10) . ?
C10 H10A 0.9900 . ?
C10 H10B 0.9900 . ?
C10 C9 1.483(10) . ?
C9 H9A 0.9900 . ?
C9 H9B 0.9900 . ?
C22 H22 0.9500 . ?
C22 C21 1.384(13) . ?
C7 H7A 0.9900 . ?
C7 H7B 0.9900 . ?
C7 C8 1.502(10) . ?
C40 H40 0.9500 . ?
C40 C39 1.392(10) . ?
C37 H37 0.9500 . ?
C11 H11A 0.9900 . ?
C11 H11B 0.9900 . ?
C11 C12 1.479(13) . ?
C39 H39 0.9500 . ?
C13 H13A 0.9900 . ?
C13 H13B 0.9900 . ?
C13 C14 1.492(10) . ?
C33 H33 0.9500 . ?
C12 H12A 0.9900 . ?
C12 H12B 0.9900 . ?
C20 H20 0.9500 . ?
C20 C21 1.373(13) . ?
C26 H26 0.9500 . ?
C26 C27 1.397(16) . ?
C26 C25 1.331(17) . ?
C21 H21 0.9500 . ?
C27 H27 0.9500 . ?
C8 H8A 0.9900 . ?
C8 H8B 0.9900 . ?
C25 H25 0.9500 . ?
C14 H14A 0.9900 . ?
C14 H14B 0.9900 . ?

loop_
_smtbx_masks_void_nr
_smtbx_masks_void_average_x
_smtbx_masks_void_average_y
_smtbx_masks_void_average_z
_smtbx_masks_void_volume
_smtbx_masks_void_count_electrons
_smtbx_masks_void_content
1 0.000 0.000 0.000 132.0 42.6 ?
2 0.000 0.500 0.500 132.0 42.6 ?
